data_1508689
loop_
_publ_author_name
'Hao, Wen-Juan'
'Xu, Xiao-Ping'
'Bai, Hui-Wen'
'Wang, Shun-Yi'
'Ji, Shun-Jun'

_publ_section_title
;
 Efficient multicomponent strategy to pentacyclic pyrazole-fused
 naphtho[1,8-fg]isoquinolines through cleavage of two carbon-carbon bonds.
;
_journal_issue 18
_journal_name_full 'Organic letters'
_journal_page_first 4894
_journal_page_last 4897
_journal_paper_doi 10.1021/ol302452j
_journal_volume 14
_journal_year 2012
_chemical_formula_moiety 'C30 H19 N3 O'
_chemical_formula_sum 'C30 H19 N3 O'
_chemical_formula_weight 437.48
_chemical_name_systematic
; 
 ? 
;
_space_group_IT_number 14
_symmetry_cell_setting monoclinic
_symmetry_Int_Tables_number 14
_symmetry_space_group_name_Hall '-P 2yn'
_symmetry_space_group_name_H-M 'P 1 21/n 1'
_atom_sites_solution_hydrogens geom
_atom_sites_solution_primary direct
_atom_sites_solution_secondary difmap
_audit_creation_method SHELXL-97
_cell_angle_alpha 90.00
_cell_angle_beta 104.475(4)
_cell_angle_gamma 90.00
_cell_formula_units_Z 4
_cell_length_a 9.2006(12)
_cell_length_b 19.587(2)
_cell_length_c 11.9092(15)
_cell_measurement_reflns_used 8487
_cell_measurement_temperature 223(2)
_cell_measurement_theta_max 27.5
_cell_measurement_theta_min 3.1
_cell_volume 2078.1(4)
_computing_cell_refinement CrystalClear
_computing_data_collection CrystalClear
_computing_data_reduction CrystalStructure
_computing_publication_material 'CrystalStructure 3.7.0'
_computing_structure_refinement 'SHELXL-97 (Sheldrick, 1997)'
_computing_structure_solution 'SHELXS-97 (Sheldrick, 1990)'
_diffrn_ambient_temperature 223(2)
_diffrn_detector_area_resol_mean 14.63
_diffrn_measured_fraction_theta_full 0.990
_diffrn_measured_fraction_theta_max 0.990
_diffrn_measurement_device_type 'Rigaku Saturn'
_diffrn_measurement_method \w
_diffrn_radiation_monochromator graphite
_diffrn_radiation_source 'fine-focus sealed tube'
_diffrn_radiation_type MoK\a
_diffrn_radiation_wavelength 0.71075
_diffrn_reflns_av_R_equivalents 0.0572
_diffrn_reflns_av_sigmaI/netI 0.0751
_diffrn_reflns_limit_h_max 9
_diffrn_reflns_limit_h_min -11
_diffrn_reflns_limit_k_max 25
_diffrn_reflns_limit_k_min -24
_diffrn_reflns_limit_l_max 12
_diffrn_reflns_limit_l_min -15
_diffrn_reflns_number 11828
_diffrn_reflns_theta_full 27.47
_diffrn_reflns_theta_max 27.47
_diffrn_reflns_theta_min 3.09
_exptl_absorpt_coefficient_mu 0.086
_exptl_absorpt_correction_T_max 0.983
_exptl_absorpt_correction_T_min 0.658
_exptl_absorpt_correction_type multi-scan
_exptl_absorpt_process_details 'Jacobson, R. (1998) Private communication'
_exptl_crystal_colour yellow
_exptl_crystal_density_diffrn 1.398
_exptl_crystal_density_method 'not measured'
_exptl_crystal_description block
_exptl_crystal_F_000 912
_exptl_crystal_size_max 0.30
_exptl_crystal_size_mid 0.30
_exptl_crystal_size_min 0.20
_refine_diff_density_max 0.194
_refine_diff_density_min -0.239
_refine_diff_density_rms 0.055
_refine_ls_extinction_method none
_refine_ls_goodness_of_fit_ref 1.160
_refine_ls_hydrogen_treatment constr
_refine_ls_matrix_type full
_refine_ls_number_parameters 309
_refine_ls_number_reflns 4703
_refine_ls_number_restraints 0
_refine_ls_restrained_S_all 1.160
_refine_ls_R_factor_all 0.1243
_refine_ls_R_factor_gt 0.0789
_refine_ls_shift/su_max 0.000
_refine_ls_shift/su_mean 0.000
_refine_ls_structure_factor_coef Fsqd
_refine_ls_weighting_details 'calc w=1/[\s^2^(Fo^2^)+(0.0480P)^2^+0.3637P] where P=(Fo^2^+2Fc^2^)/3'
_refine_ls_weighting_scheme calc
_refine_ls_wR_factor_gt 0.1328
_refine_ls_wR_factor_ref 0.1517
_reflns_number_gt 3236
_reflns_number_total 4703
_reflns_threshold_expression >2sigma(I)
_cod_data_source_file ol302452j_si_002.cif
_cod_data_source_block shelxl
_cod_original_sg_symbol_H-M 'P 21/n'
_cod_database_code 1508689

loop_
_symmetry_equiv_pos_as_xyz
'x, y, z'
'-x+1/2, y+1/2, -z+1/2'
'-x, -y, -z'
'x-1/2, -y-1/2, z-1/2'

loop_
_atom_site_label
_atom_site_type_symbol
_atom_site_fract_x
_atom_site_fract_y
_atom_site_fract_z
_atom_site_U_iso_or_equiv
_atom_site_adp_type
_atom_site_occupancy
_atom_site_symmetry_multiplicity
_atom_site_calc_flag
_atom_site_refinement_flags
O1 O 0.4647(2) 0.56419(9) 0.31343(15) 0.0431(5) Uani 1 1 d .
N1 N 0.9565(2) 0.36305(10) 0.53954(17) 0.0357(5) Uani 1 1 d .
N2 N 0.9791(2) 0.36294(10) 0.65841(18) 0.0375(5) Uani 1 1 d .
N3 N 0.8359(2) 0.43466(10) 0.38013(17) 0.0345(5) Uani 1 1 d .
C1 C 1.0148(3) 0.30877(12) 0.4847(2) 0.0368(6) Uani 1 1 d .
C2 C 0.9490(3) 0.29099(13) 0.3715(2) 0.0423(6) Uani 1 1 d .
H2 H 0.8636 0.3144 0.3292 0.051 Uiso 1 1 calc R
C3 C 1.0102(3) 0.23828(13) 0.3207(2) 0.0461(7) Uani 1 1 d .
H3 H 0.9660 0.2262 0.2433 0.055 Uiso 1 1 calc R
C4 C 1.1342(3) 0.20352(14) 0.3817(3) 0.0505(8) Uani 1 1 d .
H4 H 1.1752 0.1680 0.3463 0.061 Uiso 1 1 calc R
C5 C 1.1982(3) 0.22115(14) 0.4955(3) 0.0538(8) Uani 1 1 d .
H5 H 1.2825 0.1970 0.5379 0.065 Uiso 1 1 calc R
C6 C 1.1397(3) 0.27395(13) 0.5479(3) 0.0453(7) Uani 1 1 d .
H6 H 1.1841 0.2860 0.6253 0.054 Uiso 1 1 calc R
C7 C 0.9207(3) 0.42004(12) 0.6875(2) 0.0350(6) Uani 1 1 d .
C8 C 0.8566(3) 0.45988(12) 0.5858(2) 0.0330(6) Uani 1 1 d .
C9 C 0.8791(3) 0.42029(11) 0.4934(2) 0.0332(6) Uani 1 1 d .
C10 C 0.9187(3) 0.42860(13) 0.8120(2) 0.0412(6) Uani 1 1 d .
H10A H 0.9312 0.3844 0.8501 0.062 Uiso 1 1 calc R
H10B H 0.8236 0.4483 0.8165 0.062 Uiso 1 1 calc R
H10C H 1.0000 0.4586 0.8502 0.062 Uiso 1 1 calc R
C11 C 0.7435(3) 0.48770(11) 0.3520(2) 0.0320(5) Uani 1 1 d .
C12 C 0.6956(3) 0.52792(11) 0.4372(2) 0.0314(5) Uani 1 1 d .
C13 C 0.7688(3) 0.51978(11) 0.5558(2) 0.0311(5) Uani 1 1 d .
C14 C 0.7088(3) 0.50487(12) 0.2263(2) 0.0325(6) Uani 1 1 d .
C15 C 0.6951(3) 0.57177(12) 0.1861(2) 0.0367(6) Uani 1 1 d .
H15 H 0.6974 0.6077 0.2387 0.044 Uiso 1 1 calc R
C16 C 0.6781(3) 0.58623(13) 0.0703(2) 0.0415(6) Uani 1 1 d .
H16 H 0.6694 0.6318 0.0448 0.050 Uiso 1 1 calc R
C17 C 0.6739(3) 0.53373(14) -0.0089(2) 0.0454(7) Uani 1 1 d .
H17 H 0.6621 0.5435 -0.0879 0.055 Uiso 1 1 calc R
C18 C 0.6872(3) 0.46728(14) 0.0297(2) 0.0441(7) Uani 1 1 d .
H18 H 0.6846 0.4315 -0.0233 0.053 Uiso 1 1 calc R
C19 C 0.7044(3) 0.45277(13) 0.1457(2) 0.0400(6) Uani 1 1 d .
H19 H 0.7133 0.4071 0.1707 0.048 Uiso 1 1 calc R
C20 C 0.5581(3) 0.57059(12) 0.4060(2) 0.0331(6) Uani 1 1 d .
C21 C 0.5337(3) 0.61889(12) 0.4956(2) 0.0332(6) Uani 1 1 d .
C22 C 0.4179(3) 0.66577(13) 0.4665(2) 0.0399(6) Uani 1 1 d .
H22 H 0.3529 0.6653 0.3917 0.048 Uiso 1 1 calc R
C23 C 0.3969(3) 0.71406(13) 0.5479(2) 0.0461(7) Uani 1 1 d .
H23 H 0.3167 0.7451 0.5278 0.055 Uiso 1 1 calc R
C24 C 0.4916(3) 0.71628(13) 0.6558(2) 0.0466(7) Uani 1 1 d .
H24 H 0.4760 0.7488 0.7096 0.056 Uiso 1 1 calc R
C25 C 0.6128(3) 0.67036(12) 0.6878(2) 0.0389(6) Uani 1 1 d .
C26 C 0.7194(3) 0.67481(13) 0.7956(2) 0.0458(7) Uani 1 1 d .
H26 H 0.7062 0.7071 0.8506 0.055 Uiso 1 1 calc R
C27 C 0.8417(3) 0.63273(13) 0.8211(2) 0.0446(7) Uani 1 1 d .
H27 H 0.9145 0.6379 0.8917 0.054 Uiso 1 1 calc R
C28 C 0.8591(3) 0.58171(12) 0.7424(2) 0.0377(6) Uani 1 1 d .
H28 H 0.9447 0.5536 0.7602 0.045 Uiso 1 1 calc R
C29 C 0.7522(3) 0.57239(11) 0.6392(2) 0.0317(5) Uani 1 1 d .
C30 C 0.6312(3) 0.61968(12) 0.6070(2) 0.0331(6) Uani 1 1 d .

loop_
_atom_site_aniso_label
_atom_site_aniso_U_11
_atom_site_aniso_U_22
_atom_site_aniso_U_33
_atom_site_aniso_U_23
_atom_site_aniso_U_13
_atom_site_aniso_U_12
O1 0.0374(10) 0.0525(11) 0.0373(11) -0.0045(8) 0.0055(9) 0.0048(9)
N1 0.0398(12) 0.0326(11) 0.0350(12) 0.0020(9) 0.0095(10) 0.0071(9)
N2 0.0398(12) 0.0366(12) 0.0355(12) 0.0045(9) 0.0082(10) 0.0013(10)
N3 0.0393(12) 0.0309(10) 0.0348(12) 0.0011(9) 0.0123(10) 0.0028(9)
C1 0.0393(14) 0.0302(12) 0.0433(16) 0.0030(11) 0.0147(12) -0.0007(12)
C2 0.0466(16) 0.0370(14) 0.0447(17) 0.0024(12) 0.0142(13) 0.0047(13)
C3 0.0573(18) 0.0381(14) 0.0468(17) 0.0012(12) 0.0204(15) 0.0027(13)
C4 0.0619(19) 0.0359(14) 0.062(2) 0.0010(13) 0.0311(17) 0.0074(14)
C5 0.0541(18) 0.0410(15) 0.068(2) 0.0104(15) 0.0181(17) 0.0143(14)
C6 0.0444(16) 0.0413(15) 0.0485(17) 0.0044(13) 0.0085(13) 0.0041(13)
C7 0.0325(13) 0.0362(13) 0.0367(14) 0.0013(11) 0.0091(12) -0.0020(11)
C8 0.0301(13) 0.0331(12) 0.0365(14) 0.0006(10) 0.0096(11) -0.0013(11)
C9 0.0317(13) 0.0303(12) 0.0390(15) 0.0001(11) 0.0113(11) -0.0006(11)
C10 0.0438(15) 0.0441(15) 0.0370(15) 0.0048(11) 0.0124(13) 0.0015(13)
C11 0.0333(13) 0.0299(12) 0.0331(14) -0.0036(10) 0.0093(11) -0.0042(11)
C12 0.0325(13) 0.0289(12) 0.0340(14) -0.0015(10) 0.0105(11) -0.0017(10)
C13 0.0279(12) 0.0319(12) 0.0345(14) -0.0028(10) 0.0097(11) -0.0073(10)
C14 0.0324(13) 0.0346(13) 0.0311(14) -0.0020(10) 0.0087(11) 0.0018(11)
C15 0.0380(14) 0.0361(13) 0.0368(15) -0.0013(11) 0.0107(12) 0.0025(11)
C16 0.0448(16) 0.0369(14) 0.0438(16) 0.0066(12) 0.0132(13) -0.0026(12)
C17 0.0491(17) 0.0562(17) 0.0324(15) 0.0029(13) 0.0127(13) -0.0032(14)
C18 0.0527(17) 0.0448(15) 0.0361(15) -0.0077(12) 0.0133(13) -0.0011(13)
C19 0.0454(16) 0.0355(13) 0.0390(16) -0.0033(11) 0.0105(13) 0.0003(12)
C20 0.0344(13) 0.0324(13) 0.0342(14) 0.0023(11) 0.0116(12) -0.0006(11)
C21 0.0326(13) 0.0307(12) 0.0384(15) 0.0015(10) 0.0128(12) -0.0015(11)
C22 0.0394(15) 0.0400(14) 0.0424(16) 0.0003(12) 0.0142(13) 0.0034(12)
C23 0.0539(17) 0.0400(15) 0.0482(18) 0.0016(12) 0.0200(15) 0.0124(13)
C24 0.0639(19) 0.0339(14) 0.0482(18) -0.0049(12) 0.0254(15) 0.0034(14)
C25 0.0520(17) 0.0305(13) 0.0376(15) -0.0028(11) 0.0176(13) -0.0036(12)
C26 0.0670(19) 0.0351(14) 0.0375(16) -0.0079(12) 0.0174(15) -0.0064(14)
C27 0.0564(18) 0.0415(15) 0.0337(15) -0.0038(12) 0.0069(13) -0.0099(14)
C28 0.0413(15) 0.0377(13) 0.0344(15) 0.0001(11) 0.0096(12) -0.0079(12)
C29 0.0352(13) 0.0305(12) 0.0306(13) -0.0007(10) 0.0105(11) -0.0051(11)
C30 0.0382(14) 0.0301(12) 0.0330(14) 0.0007(10) 0.0127(12) -0.0049(11)

loop_
_atom_type_symbol
_atom_type_description
_atom_type_scat_dispersion_real
_atom_type_scat_dispersion_imag
_atom_type_scat_source
C C 0.0033 0.0016 'International Tables Vol C Tables 4.2.6.8 and 6.1.1.4'
H H 0.0000 0.0000 'International Tables Vol C Tables 4.2.6.8 and 6.1.1.4'
O O 0.0106 0.0060 'International Tables Vol C Tables 4.2.6.8 and 6.1.1.4'
N N 0.0061 0.0033 'International Tables Vol C Tables 4.2.6.8 and 6.1.1.4'

loop_
_geom_angle_atom_site_label_1
_geom_angle_atom_site_label_2
_geom_angle_atom_site_label_3
_geom_angle
C9 N1 N2 110.12(19)
C9 N1 C1 130.3(2)
N2 N1 C1 119.56(19)
C7 N2 N1 107.49(19)
C11 N3 C9 115.35(19)
C2 C1 C6 120.6(2)
C2 C1 N1 121.0(2)
C6 C1 N1 118.4(2)
C1 C2 C3 119.3(3)
C1 C2 H2 120.4
C3 C2 H2 120.4
C4 C3 C2 120.9(3)
C4 C3 H3 119.5
C2 C3 H3 119.5
C3 C4 C5 119.4(3)
C3 C4 H4 120.3
C5 C4 H4 120.3
C4 C5 C6 120.7(3)
C4 C5 H5 119.6
C6 C5 H5 119.6
C5 C6 C1 119.1(3)
C5 C6 H6 120.5
C1 C6 H6 120.5
N2 C7 C8 110.3(2)
N2 C7 C10 117.4(2)
C8 C7 C10 132.0(2)
C9 C8 C13 116.4(2)
C9 C8 C7 104.5(2)
C13 C8 C7 138.5(2)
N3 C9 N1 124.9(2)
N3 C9 C8 127.6(2)
N1 C9 C8 107.5(2)
C7 C10 H10A 109.5
C7 C10 H10B 109.5
H10A C10 H10B 109.5
C7 C10 H10C 109.5
H10A C10 H10C 109.5
H10B C10 H10C 109.5
N3 C11 C12 122.6(2)
N3 C11 C14 113.1(2)
C12 C11 C14 124.0(2)
C13 C12 C11 119.3(2)
C13 C12 C20 118.5(2)
C11 C12 C20 121.6(2)
C12 C13 C8 116.4(2)
C12 C13 C29 119.5(2)
C8 C13 C29 124.1(2)
C15 C14 C19 117.9(2)
C15 C14 C11 122.5(2)
C19 C14 C11 119.3(2)
C16 C15 C14 121.1(2)
C16 C15 H15 119.5
C14 C15 H15 119.5
C15 C16 C17 120.3(2)
C15 C16 H16 119.9
C17 C16 H16 119.9
C18 C17 C16 119.2(2)
C18 C17 H17 120.4
C16 C17 H17 120.4
C17 C18 C19 120.5(2)
C17 C18 H18 119.7
C19 C18 H18 119.7
C18 C19 C14 120.9(2)
C18 C19 H19 119.5
C14 C19 H19 119.5
O1 C20 C12 122.1(2)
O1 C20 C21 121.0(2)
C12 C20 C21 116.9(2)
C22 C21 C30 120.0(2)
C22 C21 C20 119.3(2)
C30 C21 C20 120.7(2)
C21 C22 C23 120.4(3)
C21 C22 H22 119.8
C23 C22 H22 119.8
C24 C23 C22 120.5(3)
C24 C23 H23 119.7
C22 C23 H23 119.7
C23 C24 C25 120.8(2)
C23 C24 H24 119.6
C25 C24 H24 119.6
C24 C25 C26 122.0(2)
C24 C25 C30 118.8(2)
C26 C25 C30 119.1(2)
C27 C26 C25 120.8(2)
C27 C26 H26 119.6
C25 C26 H26 119.6
C26 C27 C28 120.3(3)
C26 C27 H27 119.8
C28 C27 H27 119.8
C29 C28 C27 120.8(2)
C29 C28 H28 119.6
C27 C28 H28 119.6
C28 C29 C30 119.2(2)
C28 C29 C13 121.6(2)
C30 C29 C13 118.8(2)
C21 C30 C25 119.4(2)
C21 C30 C29 121.2(2)
C25 C30 C29 119.3(2)

loop_
_geom_bond_atom_site_label_1
_geom_bond_atom_site_label_2
_geom_bond_distance
O1 C20 1.223(3)
N1 C9 1.368(3)
N1 N2 1.378(3)
N1 C1 1.422(3)
N2 C7 1.324(3)
N3 C11 1.331(3)
N3 C9 1.337(3)
C1 C2 1.377(4)
C1 C6 1.386(4)
C2 C3 1.385(4)
C2 H2 0.9400
C3 C4 1.371(4)
C3 H3 0.9400
C4 C5 1.380(4)
C4 H4 0.9400
C5 C6 1.384(4)
C5 H5 0.9400
C6 H6 0.9400
C7 C8 1.437(3)
C7 C10 1.497(3)
C8 C9 1.404(3)
C8 C13 1.418(3)
C10 H10A 0.9700
C10 H10B 0.9700
C10 H10C 0.9700
C11 C12 1.438(3)
C11 C14 1.489(3)
C12 C13 1.414(3)
C12 C20 1.484(3)
C13 C29 1.465(3)
C14 C15 1.390(3)
C14 C19 1.394(3)
C15 C16 1.378(3)
C15 H15 0.9400
C16 C17 1.389(4)
C16 H16 0.9400
C17 C18 1.376(4)
C17 H17 0.9400
C18 C19 1.380(4)
C18 H18 0.9400
C19 H19 0.9400
C20 C21 1.485(3)
C21 C22 1.383(3)
C21 C30 1.404(3)
C22 C23 1.402(3)
C22 H22 0.9400
C23 C24 1.361(4)
C23 H23 0.9400
C24 C25 1.409(4)
C24 H24 0.9400
C25 C26 1.410(4)
C25 C30 1.422(3)
C26 C27 1.366(4)
C26 H26 0.9400
C27 C28 1.407(3)
C27 H27 0.9400
C28 C29 1.381(3)
C28 H28 0.9400
C29 C30 1.425(3)

loop_
_geom_torsion_atom_site_label_1
_geom_torsion_atom_site_label_2
_geom_torsion_atom_site_label_3
_geom_torsion_atom_site_label_4
_geom_torsion
C9 N1 N2 C7 -1.7(3)
C1 N1 N2 C7 177.0(2)
C9 N1 C1 C2 -28.2(4)
N2 N1 C1 C2 153.5(2)
C9 N1 C1 C6 152.0(3)
N2 N1 C1 C6 -26.4(3)
C6 C1 C2 C3 -0.8(4)
N1 C1 C2 C3 179.3(2)
C1 C2 C3 C4 0.4(4)
C2 C3 C4 C5 0.4(4)
C3 C4 C5 C6 -0.8(4)
C4 C5 C6 C1 0.5(4)
C2 C1 C6 C5 0.4(4)
N1 C1 C6 C5 -179.8(2)
N1 N2 C7 C8 0.1(3)
N1 N2 C7 C10 174.4(2)
N2 C7 C8 C9 1.4(3)
C10 C7 C8 C9 -171.8(2)
N2 C7 C8 C13 172.6(3)
C10 C7 C8 C13 -0.5(5)
C11 N3 C9 N1 170.7(2)
C11 N3 C9 C8 -10.1(4)
N2 N1 C9 N3 -178.1(2)
C1 N1 C9 N3 3.4(4)
N2 N1 C9 C8 2.6(3)
C1 N1 C9 C8 -175.9(2)
C13 C8 C9 N3 4.8(4)
C7 C8 C9 N3 178.4(2)
C13 C8 C9 N1 -175.9(2)
C7 C8 C9 N1 -2.4(3)
C9 N3 C11 C12 1.3(3)
C9 N3 C11 C14 175.4(2)
N3 C11 C12 C13 12.1(3)
C14 C11 C12 C13 -161.4(2)
N3 C11 C12 C20 -159.3(2)
C14 C11 C12 C20 27.3(3)
C11 C12 C13 C8 -16.7(3)
C20 C12 C13 C8 154.9(2)
C11 C12 C13 C29 162.7(2)
C20 C12 C13 C29 -25.7(3)
C9 C8 C13 C12 8.9(3)
C7 C8 C13 C12 -161.6(3)
C9 C8 C13 C29 -170.4(2)
C7 C8 C13 C29 19.1(4)
N3 C11 C14 C15 -141.7(2)
C12 C11 C14 C15 32.2(4)
N3 C11 C14 C19 31.7(3)
C12 C11 C14 C19 -154.3(2)
C19 C14 C15 C16 -0.2(4)
C11 C14 C15 C16 173.3(2)
C14 C15 C16 C17 0.2(4)
C15 C16 C17 C18 -0.2(4)
C16 C17 C18 C19 0.1(4)
C17 C18 C19 C14 -0.1(4)
C15 C14 C19 C18 0.1(4)
C11 C14 C19 C18 -173.6(2)
C13 C12 C20 O1 -157.4(2)
C11 C12 C20 O1 14.0(3)
C13 C12 C20 C21 18.9(3)
C11 C12 C20 C21 -169.7(2)
O1 C20 C21 C22 -11.7(3)
C12 C20 C21 C22 172.0(2)
O1 C20 C21 C30 171.6(2)
C12 C20 C21 C30 -4.7(3)
C30 C21 C22 C23 -0.2(4)
C20 C21 C22 C23 -177.0(2)
C21 C22 C23 C24 1.2(4)
C22 C23 C24 C25 0.2(4)
C23 C24 C25 C26 175.0(3)
C23 C24 C25 C30 -2.5(4)
C24 C25 C26 C27 -175.3(2)
C30 C25 C26 C27 2.2(4)
C25 C26 C27 C28 -3.3(4)
C26 C27 C28 C29 -1.2(4)
C27 C28 C29 C30 6.7(3)
C27 C28 C29 C13 179.7(2)
C12 C13 C29 C28 -155.0(2)
C8 C13 C29 C28 24.4(3)
C12 C13 C29 C30 18.1(3)
C8 C13 C29 C30 -162.6(2)
C22 C21 C30 C25 -2.1(3)
C20 C21 C30 C25 174.6(2)
C22 C21 C30 C29 -179.5(2)
C20 C21 C30 C29 -2.8(3)
C24 C25 C30 C21 3.4(3)
C26 C25 C30 C21 -174.1(2)
C24 C25 C30 C29 -179.1(2)
C26 C25 C30 C29 3.3(3)
C28 C29 C30 C21 169.7(2)
C13 C29 C30 C21 -3.5(3)
C28 C29 C30 C25 -7.6(3)
C13 C29 C30 C25 179.1(2)

loop_
_cod_related_entry_id
_cod_related_entry_code
_cod_related_entry_database
1 30652041 ChemSpider
